data_4503854
loop_
_publ_author_name
'Kato, Takako'
'Okamoto, Iwao'
'Masu, Hyuma'
'Katagiri, Kosuke'
'Tominaga, Masahide'
'Yamaguchi, Kentaro'
'Kagechika, Hiroyuki'
'Azumaya, Isao'

_publ_section_title
;
 Polymorphism and Pseudopolymorphism of an Aromatic Amide: Spontaneous
 Resolution and Crystal-to-Crystal phase Transition
;
_journal_issue 10
_journal_name_full 'Crystal Growth &amp; Design'
_journal_page_first 3871
_journal_paper_doi 10.1021/cg800658t
_journal_volume 8
_journal_year 2008
_chemical_formula_moiety 'C22 H18 F2 N2 O2, 2(C H Cl3)'
_chemical_formula_sum 'C24 H20 Cl6 F2 N2 O2'
_chemical_formula_weight 619.12
_chemical_name_systematic
;
 ?
;
_space_group_IT_number 2
_symmetry_cell_setting triclinic
_symmetry_space_group_name_Hall '-P 1'
_symmetry_space_group_name_H-M 'P -1'
_atom_sites_solution_hydrogens geom
_atom_sites_solution_primary direct
_atom_sites_solution_secondary difmap
_audit_creation_method SHELXL-97
_cell_angle_alpha 68.790(7)
_cell_angle_beta 88.629(7)
_cell_angle_gamma 87.128(7)
_cell_formula_units_Z 2
_cell_length_a 8.905(5)
_cell_length_b 11.135(6)
_cell_length_c 14.695(8)
_cell_measurement_reflns_used 2996
_cell_measurement_temperature 150
_cell_measurement_theta_max 27.25
_cell_measurement_theta_min 2.72
_cell_volume 1356.7(13)
_computing_cell_refinement 'Bruker SMART'
_computing_data_collection 'Bruker SMART'
_computing_data_reduction 'Bruker SAINT'
_computing_molecular_graphics 'Bruker SHELXTL'
_computing_publication_material 'Bruker SHELXTL'
_computing_structure_refinement 'SHELXL-97 (Sheldrick, 1997)'
_computing_structure_solution 'SHELXS-97 (Sheldrick, 1990)'
_diffrn_ambient_temperature 150
_diffrn_detector_area_resol_mean 8.333
_diffrn_measured_fraction_theta_full 0.953
_diffrn_measured_fraction_theta_max 0.836
_diffrn_measurement_device_type 'Bruker ApexII CCD area detector'
_diffrn_measurement_method 'phi and omega scans'
_diffrn_radiation_monochromator graphite
_diffrn_radiation_source 'fine-focus sealed tube'
_diffrn_radiation_type MoK\a
_diffrn_radiation_wavelength 0.71073
_diffrn_reflns_av_R_equivalents 0.0278
_diffrn_reflns_av_sigmaI/netI 0.0590
_diffrn_reflns_limit_h_max 7
_diffrn_reflns_limit_h_min -11
_diffrn_reflns_limit_k_max 13
_diffrn_reflns_limit_k_min -14
_diffrn_reflns_limit_l_max 19
_diffrn_reflns_limit_l_min -17
_diffrn_reflns_number 7024
_diffrn_reflns_theta_full 25.00
_diffrn_reflns_theta_max 28.03
_diffrn_reflns_theta_min 1.49
_exptl_absorpt_coefficient_mu 0.673
_exptl_absorpt_correction_T_max 0.8772
_exptl_absorpt_correction_T_min 0.7746
_exptl_absorpt_correction_type empirical
_exptl_absorpt_process_details 'SADABS Sheldrick 1996'
_exptl_crystal_colour colourless
_exptl_crystal_density_diffrn 1.516
_exptl_crystal_density_method 'not measured'
_exptl_crystal_description prismatic
_exptl_crystal_F_000 628
_exptl_crystal_size_max 0.40
_exptl_crystal_size_mid 0.40
_exptl_crystal_size_min 0.20
_refine_diff_density_max 1.357
_refine_diff_density_min -0.923
_refine_diff_density_rms 0.136
_refine_ls_extinction_method none
_refine_ls_goodness_of_fit_ref 1.101
_refine_ls_hydrogen_treatment constr
_refine_ls_matrix_type full
_refine_ls_number_parameters 327
_refine_ls_number_reflns 5493
_refine_ls_number_restraints 0
_refine_ls_restrained_S_all 1.101
_refine_ls_R_factor_all 0.1110
_refine_ls_R_factor_gt 0.0955
_refine_ls_shift/su_max 0.001
_refine_ls_shift/su_mean 0.000
_refine_ls_structure_factor_coef Fsqd
_refine_ls_weighting_details 'calc w=1/[\s^2^(Fo^2^)+(0.1437P)^2^+6.7847P] where P=(Fo^2^+2Fc^2^)/3'
_refine_ls_weighting_scheme calc
_refine_ls_wR_factor_gt 0.2948
_refine_ls_wR_factor_ref 0.3052
_reflns_number_gt 4224
_reflns_number_total 5493
_reflns_threshold_expression >2sigma(I)
_cod_data_source_file cg800658t_si_002.cif
_cod_data_source_block a0701261tka(Form-III)
_cod_depositor_comments
;
The following automatic conversions were performed:

'_symmetry_cell_setting' value 'Triclinic' changed to 'triclinic'
according to /home/saulius/struct/CIF-dictionaries/cif_core.dic
dictionary named 'cif_core.dic' version 2.4.1 from 2010-06-29.

Automatic conversion script
Id: cif_fix_values 1715 2011-07-08 13:25:40Z adriana 
;
_cod_original_sg_symbol_H-M P-1
_cod_database_code 4503854

loop_
_symmetry_equiv_pos_as_xyz
'x, y, z'
'-x, -y, -z'

loop_
_atom_site_label
_atom_site_type_symbol
_atom_site_fract_x
_atom_site_fract_y
_atom_site_fract_z
_atom_site_U_iso_or_equiv
_atom_site_adp_type
_atom_site_occupancy
_atom_site_symmetry_multiplicity
_atom_site_calc_flag
_atom_site_refinement_flags
O1 O 1.2245(4) 0.1519(4) 0.4137(3) 0.0360(9) Uani 1 1 d .
C6 C 0.8610(6) 0.3193(5) 0.2067(4) 0.0250(10) Uani 1 1 d .
C1 C 0.8624(6) 0.2172(5) 0.2977(4) 0.0253(10) Uani 1 1 d .
C8 C 1.1071(6) 0.2119(6) 0.3778(4) 0.0283(11) Uani 1 1 d .
C9 C 1.0837(6) 0.3507(6) 0.3687(4) 0.0291(11) Uani 1 1 d .
C5 C 0.7236(6) 0.3735(6) 0.1648(5) 0.0321(12) Uani 1 1 d .
H5 H 0.7218 0.4436 0.1040 0.038 Uiso 1 1 calc R
C14 C 0.9473(7) 0.4023(6) 0.3919(4) 0.0348(13) Uani 1 1 d .
H14 H 0.8622 0.3504 0.4105 0.042 Uiso 1 1 calc R
C7 C 1.0141(7) 0.0137(5) 0.3702(4) 0.0316(12) Uani 1 1 d .
H7A H 1.1204 -0.0142 0.3811 0.047 Uiso 1 1 calc R
H7B H 0.9766 -0.0068 0.3156 0.047 Uiso 1 1 calc R
H7C H 0.9561 -0.0310 0.4293 0.047 Uiso 1 1 calc R
C4 C 0.5889(7) 0.3268(6) 0.2104(5) 0.0393(14) Uani 1 1 d .
H4 H 0.4958 0.3648 0.1810 0.047 Uiso 1 1 calc R
C3 C 0.5911(7) 0.2245(6) 0.2992(5) 0.0390(14) Uani 1 1 d .
H3 H 0.4992 0.1918 0.3303 0.047 Uiso 1 1 calc R
C13 C 0.9367(8) 0.5294(7) 0.3878(5) 0.0442(15) Uani 1 1 d .
H13 H 0.8445 0.5652 0.4028 0.053 Uiso 1 1 calc R
C2 C 0.7267(6) 0.1698(6) 0.3429(4) 0.0331(12) Uani 1 1 d .
H2 H 0.7273 0.0999 0.4038 0.040 Uiso 1 1 calc R
C10 C 1.2079(7) 0.4266(6) 0.3442(5) 0.0370(13) Uani 1 1 d .
H10 H 1.3015 0.3908 0.3314 0.044 Uiso 1 1 calc R
C12 C 1.0621(9) 0.6023(6) 0.3617(5) 0.0438(16) Uani 1 1 d .
C11 C 1.1978(8) 0.5538(7) 0.3381(5) 0.0456(16) Uani 1 1 d .
H11 H 1.2819 0.6066 0.3183 0.055 Uiso 1 1 calc R
O2 O 1.2311(4) 0.3625(4) 0.1025(3) 0.0345(9) Uani 1 1 d .
C18 C 1.2205(6) 0.0871(6) 0.1680(4) 0.0326(12) Uani 1 1 d .
H18 H 1.3094 0.1143 0.1878 0.039 Uiso 1 1 calc R
C16 C 1.1130(6) 0.3096(5) 0.1325(4) 0.0252(10) Uani 1 1 d .
C22 C 0.9667(6) 0.1333(6) 0.1084(4) 0.0286(11) Uani 1 1 d .
H22 H 0.8821 0.1916 0.0869 0.034 Uiso 1 1 calc R
C20 C 1.0862(7) -0.0748(6) 0.1396(4) 0.0362(13) Uani 1 1 d .
C17 C 1.0969(6) 0.1735(5) 0.1388(4) 0.0265(11) Uani 1 1 d .
C15 C 1.0068(6) 0.5158(5) 0.1312(4) 0.0289(11) Uani 1 1 d .
H15A H 1.1106 0.5347 0.1401 0.043 Uiso 1 1 calc R
H15B H 0.9396 0.5450 0.1736 0.043 Uiso 1 1 calc R
H15C H 0.9777 0.5607 0.0630 0.043 Uiso 1 1 calc R
C19 C 1.2168(7) -0.0369(6) 0.1689(5) 0.0381(13) Uani 1 1 d .
H19 H 1.3017 -0.0951 0.1892 0.046 Uiso 1 1 calc R
C21 C 0.9613(7) 0.0085(6) 0.1096(4) 0.0331(12) Uani 1 1 d .
H21 H 0.8728 -0.0196 0.0901 0.040 Uiso 1 1 calc R
N2 N 0.9956(5) 0.3755(4) 0.1570(3) 0.0265(9) Uani 1 1 d .
N1 N 0.9977(5) 0.1544(4) 0.3471(3) 0.0255(9) Uani 1 1 d .
F2 F 1.0814(5) -0.1958(4) 0.1395(3) 0.0495(10) Uani 1 1 d .
F1 F 1.0533(6) 0.7250(4) 0.3589(3) 0.0645(13) Uani 1 1 d .
Cl1 Cl 0.6047(2) 0.38117(18) 0.93274(15) 0.0540(5) Uani 1 1 d .
Cl2 Cl 0.57156(18) 0.11266(16) 1.05006(15) 0.0484(5) Uani 1 1 d .
Cl3 Cl 0.3681(3) 0.2412(2) 0.8909(2) 0.0859(9) Uani 1 1 d .
C24 C 0.4761(7) 0.2593(6) 0.9825(5) 0.0376(13) Uani 1 1 d .
H24 H 0.4070 0.2846 1.0278 0.045 Uiso 1 1 calc R
Cl4 Cl 0.42928(19) 0.92258(18) 0.41203(14) 0.0501(5) Uani 1 1 d .
Cl5 Cl 0.6833(3) 0.8511(3) 0.3122(2) 0.0807(8) Uani 1 1 d .
Cl6 Cl 0.5119(4) 0.6533(2) 0.4579(3) 0.1094(13) Uani 1 1 d .
C25 C 0.5780(8) 0.8087(7) 0.4233(6) 0.0486(17) Uani 1 1 d .
H25 H 0.6462 0.8106 0.4758 0.058 Uiso 1 1 calc R

loop_
_atom_site_aniso_label
_atom_site_aniso_U_11
_atom_site_aniso_U_22
_atom_site_aniso_U_33
_atom_site_aniso_U_23
_atom_site_aniso_U_13
_atom_site_aniso_U_12
O1 0.033(2) 0.035(2) 0.041(2) -0.0144(19) -0.0098(17) 0.0022(16)
C6 0.028(3) 0.026(3) 0.023(3) -0.012(2) 0.0030(19) -0.0027(19)
C1 0.025(2) 0.027(3) 0.027(3) -0.014(2) 0.0032(19) -0.0040(19)
C8 0.028(3) 0.035(3) 0.022(3) -0.010(2) 0.0018(19) -0.004(2)
C9 0.035(3) 0.031(3) 0.022(3) -0.010(2) -0.003(2) -0.002(2)
C5 0.031(3) 0.033(3) 0.034(3) -0.014(2) -0.003(2) 0.000(2)
C14 0.043(3) 0.038(3) 0.027(3) -0.017(2) 0.002(2) 0.001(2)
C7 0.042(3) 0.025(3) 0.027(3) -0.008(2) 0.002(2) -0.004(2)
C4 0.025(3) 0.042(3) 0.053(4) -0.020(3) -0.004(2) 0.000(2)
C3 0.028(3) 0.037(3) 0.057(4) -0.022(3) 0.009(3) -0.008(2)
C13 0.060(4) 0.043(4) 0.035(3) -0.021(3) -0.004(3) 0.008(3)
C2 0.035(3) 0.033(3) 0.033(3) -0.014(2) 0.010(2) -0.008(2)
C10 0.039(3) 0.036(3) 0.036(3) -0.013(3) -0.003(2) -0.008(2)
C12 0.077(5) 0.029(3) 0.027(3) -0.012(2) -0.011(3) 0.001(3)
C11 0.059(4) 0.035(3) 0.041(4) -0.011(3) -0.005(3) -0.014(3)
O2 0.0270(19) 0.031(2) 0.046(3) -0.0144(18) 0.0066(17) -0.0053(15)
C18 0.028(3) 0.036(3) 0.032(3) -0.011(2) 0.003(2) -0.001(2)
C16 0.026(2) 0.030(3) 0.020(2) -0.008(2) 0.0004(18) -0.0011(19)
C22 0.031(3) 0.033(3) 0.026(3) -0.015(2) 0.003(2) 0.000(2)
C20 0.055(4) 0.028(3) 0.028(3) -0.012(2) 0.006(2) 0.000(2)
C17 0.030(3) 0.028(3) 0.020(3) -0.007(2) 0.0041(19) -0.003(2)
C15 0.036(3) 0.024(3) 0.027(3) -0.010(2) 0.000(2) -0.002(2)
C19 0.042(3) 0.035(3) 0.034(3) -0.009(3) 0.002(2) 0.006(2)
C21 0.039(3) 0.035(3) 0.029(3) -0.017(2) 0.004(2) -0.007(2)
N2 0.026(2) 0.025(2) 0.029(2) -0.0103(18) 0.0022(17) -0.0033(17)
N1 0.031(2) 0.023(2) 0.022(2) -0.0073(17) 0.0009(16) -0.0017(16)
F2 0.078(3) 0.0288(19) 0.044(2) -0.0166(17) 0.0014(19) 0.0003(18)
F1 0.119(4) 0.029(2) 0.052(3) -0.0225(19) -0.006(3) -0.003(2)
Cl1 0.0498(10) 0.0459(10) 0.0566(11) -0.0054(8) 0.0044(8) -0.0142(7)
Cl2 0.0390(8) 0.0336(8) 0.0685(12) -0.0138(8) -0.0018(7) 0.0008(6)
Cl3 0.1038(19) 0.0607(13) 0.102(2) -0.0380(14) -0.0603(16) 0.0071(12)
C24 0.031(3) 0.035(3) 0.049(4) -0.017(3) 0.001(2) -0.002(2)
Cl4 0.0470(9) 0.0457(9) 0.0490(10) -0.0075(7) 0.0007(7) 0.0037(7)
Cl5 0.0868(16) 0.0917(19) 0.0820(17) -0.0556(15) 0.0068(13) 0.0110(13)
Cl6 0.118(2) 0.0314(10) 0.163(3) -0.0092(14) -0.074(2) -0.0125(11)
C25 0.051(4) 0.037(3) 0.061(5) -0.021(3) -0.024(3) 0.004(3)

loop_
_atom_type_symbol
_atom_type_description
_atom_type_scat_dispersion_real
_atom_type_scat_dispersion_imag
_atom_type_scat_source
C C 0.0033 0.0016 'International Tables Vol C Tables 4.2.6.8 and 6.1.1.4'
H H 0.0000 0.0000 'International Tables Vol C Tables 4.2.6.8 and 6.1.1.4'
N N 0.0061 0.0033 'International Tables Vol C Tables 4.2.6.8 and 6.1.1.4'
O O 0.0106 0.0060 'International Tables Vol C Tables 4.2.6.8 and 6.1.1.4'
F F 0.0171 0.0103 'International Tables Vol C Tables 4.2.6.8 and 6.1.1.4'
Cl Cl 0.1484 0.1585 'International Tables Vol C Tables 4.2.6.8 and 6.1.1.4'

loop_
_geom_angle_atom_site_label_1
_geom_angle_atom_site_label_2
_geom_angle_atom_site_label_3
_geom_angle
C5 C6 C1 119.0(5)
C5 C6 N2 117.9(5)
C1 C6 N2 123.0(5)
C2 C1 C6 119.7(5)
C2 C1 N1 116.8(5)
C6 C1 N1 123.5(5)
O1 C8 N1 121.1(5)
O1 C8 C9 119.4(5)
N1 C8 C9 119.5(5)
C10 C9 C14 119.2(6)
C10 C9 C8 117.3(5)
C14 C9 C8 123.2(5)
C4 C5 C6 121.1(6)
C4 C5 H5 119.5
C6 C5 H5 119.5
C13 C14 C9 120.1(6)
C13 C14 H14 120.0
C9 C14 H14 120.0
N1 C7 H7A 109.5
N1 C7 H7B 109.5
H7A C7 H7B 109.5
N1 C7 H7C 109.5
H7A C7 H7C 109.5
H7B C7 H7C 109.5
C3 C4 C5 119.6(6)
C3 C4 H4 120.2
C5 C4 H4 120.2
C2 C3 C4 120.4(5)
C2 C3 H3 119.8
C4 C3 H3 119.8
C12 C13 C14 118.9(6)
C12 C13 H13 120.6
C14 C13 H13 120.6
C3 C2 C1 120.2(6)
C3 C2 H2 119.9
C1 C2 H2 119.9
C11 C10 C9 121.1(6)
C11 C10 H10 119.5
C9 C10 H10 119.5
F1 C12 C13 119.3(7)
F1 C12 C11 118.6(7)
C13 C12 C11 122.1(6)
C10 C11 C12 118.5(6)
C10 C11 H11 120.7
C12 C11 H11 120.7
C19 C18 C17 121.6(6)
C19 C18 H18 119.2
C17 C18 H18 119.2
O2 C16 N2 120.2(5)
O2 C16 C17 119.4(5)
N2 C16 C17 120.3(4)
C21 C22 C17 120.0(5)
C21 C22 H22 120.0
C17 C22 H22 120.0
F2 C20 C21 119.3(6)
F2 C20 C19 119.0(6)
C21 C20 C19 121.7(6)
C18 C17 C22 118.9(5)
C18 C17 C16 118.5(5)
C22 C17 C16 122.3(5)
N2 C15 H15A 109.5
N2 C15 H15B 109.5
H15A C15 H15B 109.5
N2 C15 H15C 109.5
H15A C15 H15C 109.5
H15B C15 H15C 109.5
C18 C19 C20 118.4(6)
C18 C19 H19 120.8
C20 C19 H19 120.8
C20 C21 C22 119.4(5)
C20 C21 H21 120.3
C22 C21 H21 120.3
C16 N2 C6 125.2(4)
C16 N2 C15 117.9(4)
C6 N2 C15 116.9(4)
C8 N1 C1 125.7(5)
C8 N1 C7 118.0(5)
C1 N1 C7 116.1(4)
Cl3 C24 Cl1 110.9(4)
Cl3 C24 Cl2 110.6(4)
Cl1 C24 Cl2 110.3(3)
Cl3 C24 H24 108.3
Cl1 C24 H24 108.3
Cl2 C24 H24 108.3
Cl6 C25 Cl4 111.0(4)
Cl6 C25 Cl5 111.7(4)
Cl4 C25 Cl5 110.0(4)
Cl6 C25 H25 108.0
Cl4 C25 H25 108.0
Cl5 C25 H25 108.0

loop_
_geom_bond_atom_site_label_1
_geom_bond_atom_site_label_2
_geom_bond_distance
O1 C8 1.233(7)
C6 C5 1.391(8)
C6 C1 1.407(8)
C6 N2 1.437(7)
C1 C2 1.397(7)
C1 N1 1.434(7)
C8 N1 1.362(7)
C8 C9 1.507(8)
C9 C10 1.386(8)
C9 C14 1.405(8)
C5 C4 1.389(9)
C5 H5 0.9500
C14 C13 1.393(9)
C14 H14 0.9500
C7 N1 1.478(7)
C7 H7A 0.9800
C7 H7B 0.9800
C7 H7C 0.9800
C4 C3 1.387(10)
C4 H4 0.9500
C3 C2 1.386(9)
C3 H3 0.9500
C13 C12 1.378(11)
C13 H13 0.9500
C2 H2 0.9500
C10 C11 1.385(9)
C10 H10 0.9500
C12 F1 1.350(8)
C12 C11 1.387(11)
C11 H11 0.9500
O2 C16 1.225(7)
C18 C19 1.379(9)
C18 C17 1.392(8)
C18 H18 0.9500
C16 N2 1.363(7)
C16 C17 1.498(8)
C22 C21 1.386(8)
C22 C17 1.403(8)
C22 H22 0.9500
C20 F2 1.351(7)
C20 C21 1.384(9)
C20 C19 1.386(10)
C15 N2 1.476(7)
C15 H15A 0.9800
C15 H15B 0.9800
C15 H15C 0.9800
C19 H19 0.9500
C21 H21 0.9500
Cl1 C24 1.757(6)
Cl2 C24 1.761(7)
Cl3 C24 1.748(7)
C24 H24 1.0000
Cl4 C25 1.755(7)
Cl5 C25 1.785(9)
Cl6 C25 1.746(8)
C25 H25 1.0000

loop_
_cod_related_entry_id
_cod_related_entry_database
_cod_related_entry_code
1 ChemSpider 30661431
